data_4021067
loop_
_publ_author_name
'Yuji Matsuya'
'Kazushige Sasaki'
'Mamiko Nagaoka'
'Hiroko Kakuda'
'Naoki Toyooka'
'Nobuko Imanishi'
'Hiroshi Ochiai'
'Hideo Nemoto'

_publ_section_title
;
 Synthesis of a New Class of Furan-Fused Tetracyclic Compounds
 Using o-Quinodimethane Chemistry and Investigation
 of Their Antiviral Activity
;
_journal_name_full 'Journal of Organic Chemistry'
_journal_page_first 7989
_journal_page_last 7993
_journal_paper_doi 10.1021/jo0486995
_journal_volume 69
_journal_year 2004
_chemical_formula_moiety 'C17 H17 N O3 '
_chemical_formula_sum 'C17 H17 N O3'
_chemical_formula_weight 283.33
_chemical_melting_point 434.0(10)
_space_group_IT_number 14
_symmetry_cell_setting monoclinic
_symmetry_space_group_name_Hall '-P 2yab'
_symmetry_space_group_name_H-M 'P 1 21/a 1'
_cell_angle_alpha 90
_cell_angle_beta 108.36(3)
_cell_angle_gamma 90
_cell_formula_units_Z 4
_cell_length_a 8.864(5)
_cell_length_b 14.597(5)
_cell_length_c 10.900(4)
_cell_measurement_temperature 296(2)
_cell_volume 1338.6(9)
_diffrn_ambient_temperature 296(2)
_exptl_crystal_density_diffrn 1.406
_refine_ls_R_factor_obs 0.0449
_refine_ls_wR_factor_obs 0.0583
_cod_depositor_comments
;
The following automatic conversions were performed:

'_chemical_melting_point' value '433-435(K)' was changed to
'434.0(10)' - the average value was taken and precision was
estimated.

Automatic conversion script
Id: cif_fix_values 1646 2011-03-28 12:23:43Z adriana 
;
_cod_original_sg_symbol_H-M 'P 21/a'
_cod_original_formula_sum 'C17 H17 N O3 '
_cod_database_code 4021067

loop_
_symmetry_equiv_pos_as_xyz
'  +x,  +y,  +z'
'1/2-x,1/2+y,  -z'
'  -x,  -y,  -z'
'1/2+x,1/2-y,  +z'

loop_
_atom_site_aniso_label
_atom_site_aniso_U_11
_atom_site_aniso_U_22
_atom_site_aniso_U_33
_atom_site_aniso_U_12
_atom_site_aniso_U_13
_atom_site_aniso_U_23
O(1) 0.048(2) 0.042(2) 0.055(2) -0.010(2) 0.016(2) 0.001(2)
O(2) 0.050(2) 0.037(2) 0.049(2) 0.005(2) 0.019(2) 0.013(2)
O(3) 0.073(3) 0.036(2) 0.044(2) 0.008(2) 0.028(2) 0.005(2)
N(1) 0.072(4) 0.040(3) 0.073(3) 0.002(3) 0.035(3) -0.012(3)
C(1) 0.036(3) 0.029(3) 0.037(3) 0.006(2) 0.013(2) -0.001(2)
C(2) 0.034(3) 0.049(3) 0.037(3) 0.004(3) 0.013(3) 0.001(3)
C(3) 0.034(3) 0.040(3) 0.056(4) -0.005(3) 0.016(3) -0.001(3)
C(4) 0.052(4) 0.052(4) 0.042(3) -0.003(3) 0.025(3) 0.002(3)
C(5) 0.040(3) 0.044(3) 0.034(3) -0.002(2) 0.007(3) 0.002(2)
C(6) 0.034(3) 0.030(3) 0.037(3) -0.002(2) 0.011(2) -0.002(2)
C(7) 0.036(3) 0.029(3) 0.045(3) 0.002(2) 0.013(3) 0.007(2)
C(8) 0.050(3) 0.029(3) 0.043(3) 0.002(3) 0.015(3) 0.000(3)
C(9) 0.031(3) 0.027(3) 0.036(3) -0.004(2) 0.009(2) -0.001(2)
C(10) 0.044(3) 0.028(3) 0.041(3) 0.005(2) 0.017(3) -0.005(2)
C(11) 0.041(3) 0.036(3) 0.033(3) 0.001(2) 0.011(2) 0.001(2)
C(12) 0.055(4) 0.024(3) 0.036(3) 0.006(2) 0.011(3) 0.008(2)
C(13) 0.044(3) 0.027(3) 0.040(3) 0.007(2) 0.013(3) 0.000(2)
C(14) 0.030(3) 0.029(3) 0.037(3) 0.000(2) 0.011(2) 0.000(2)
C(15) 0.041(3) 0.044(3) 0.038(3) -0.001(2) 0.017(2) -0.002(3)
C(16) 0.044(3) 0.048(4) 0.040(3) -0.002(3) 0.009(3) 0.005(3)
C(17) 0.071(4) 0.036(4) 0.041(3) 0.000(3) 0.019(3) 0.004(3)

loop_
_atom_site_label
_atom_site_type_symbol
_atom_site_fract_x
_atom_site_fract_y
_atom_site_fract_z
_atom_site_U_iso_or_equiv
_atom_site_thermal_displace_type
_atom_site_occupancy
_atom_site_calc_flag
_atom_site_refinement_flags
_atom_site_disorder_group
O1 O 0.9260(4) 0.5410(2) 0.1783(3) 0.048(1) Uani 1 d . .
O2 O 0.6576(4) 0.5669(2) 0.1562(3) 0.045(1) Uani 1 d . .
O3 O 0.6455(4) 0.3503(2) 0.7467(3) 0.048(1) Uani 1 d . .
N1 N 0.8301(6) 0.1860(3) 0.2057(5) 0.059(2) Uani 1 d . .
C1 C 0.8225(6) 0.3551(3) 0.2891(5) 0.034(1) Uani 1 d . .
C2 C 0.9860(6) 0.4020(4) 0.3096(5) 0.040(2) Uani 1 d . .
C3 C 0.9985(7) 0.4499(3) 0.1897(5) 0.043(2) Uani 1 d . .
C4 C 0.8971(7) 0.4015(4) 0.0674(6) 0.047(2) Uani 1 d . .
C5 C 0.7359(6) 0.4354(4) 0.0655(5) 0.040(2) Uani 1 d . .
C6 C 0.6852(6) 0.4033(3) 0.1828(4) 0.034(1) Uani 1 d . .
C7 C 0.6273(6) 0.4922(3) 0.2325(5) 0.036(1) Uani 1 d . .
C8 C 0.7058(7) 0.5129(3) 0.3760(5) 0.041(2) Uani 1 d . .
C9 C 0.7220(5) 0.4277(3) 0.4564(4) 0.032(1) Uani 1 d . .
C10 C 0.6809(6) 0.4255(3) 0.5683(5) 0.037(2) Uani 1 d . .
C11 C 0.6970(6) 0.3455(3) 0.6409(5) 0.037(1) Uani 1 d . .
C12 C 0.7604(6) 0.2681(3) 0.6032(5) 0.039(2) Uani 1 d . .
C13 C 0.8033(6) 0.2706(3) 0.4909(5) 0.037(2) Uani 1 d . .
C14 C 0.7819(5) 0.3491(3) 0.4150(4) 0.032(1) Uani 1 d . .
C15 C 0.8290(6) 0.2594(4) 0.2423(5) 0.040(2) Uani 1 d . .
C16 C 0.7645(6) 0.5363(4) 0.0938(5) 0.045(2) Uani 1 d . .
C17 C 0.6475(8) 0.2671(4) 0.8163(6) 0.049(2) Uani 1 d . .
H2a H 1.004(5) 0.443(3) 0.385(4) 0.024(9) Uiso 1 calc . .
H2b H 1.069(6) 0.356(3) 0.333(4) 0.043(9) Uiso 1 calc . .
H3 H 1.110(6) 0.463(3) 0.196(4) 0.048(9) Uiso 1 calc . .
H4a H 0.930(5) 0.421(3) 0.001(4) 0.037(9) Uiso 1 calc . .
H4b H 0.911(5) 0.331(3) 0.077(4) 0.048(9) Uiso 1 calc . .
H5 H 0.654(6) 0.429(3) -0.016(5) 0.049(9) Uiso 1 calc . .
H6 H 0.586(5) 0.358(3) 0.159(4) 0.045(9) Uiso 1 calc . .
H7 H 0.508(5) 0.488(3) 0.209(4) 0.025(9) Uiso 1 calc . .
H8a H 0.812(6) 0.544(3) 0.382(4) 0.043(9) Uiso 1 calc . .
H8b H 0.637(6) 0.561(3) 0.400(5) 0.050(9) Uiso 1 calc . .
H10 H 0.638(5) 0.475(3) 0.600(4) 0.033(9) Uiso 1 calc . .
H12 H 0.777(5) 0.217(3) 0.653(4) 0.035(9) Uiso 1 calc . .
H13 H 0.850(5) 0.215(3) 0.466(4) 0.039(9) Uiso 1 calc . .
H16 H 0.758(5) 0.579(3) 0.020(4) 0.030(9) Uiso 1 calc . .
H17a H 0.765(7) 0.245(4) 0.864(5) 0.058(9) Uiso 1 calc . .
H17b H 0.586(5) 0.217(3) 0.755(4) 0.046(9) Uiso 1 calc . .
H17c H 0.594(7) 0.284(4) 0.883(6) 0.075(8) Uiso 1 calc . .

loop_
_geom_bond_atom_site_label_1
_geom_bond_atom_site_label_2
_geom_bond_distance
_geom_bond_site_symmetry_2
_geom_bond_publ_flag
O(1) C(3) 1.465(6) . ?
O(1) C(16) 1.439(6) . ?
O(2) C(7) 1.446(5) . ?
O(2) C(16) 1.403(6) . ?
O(3) C(11) 1.369(6) . ?
O(3) C(17) 1.429(6) . ?
N(1) C(15) 1.145(6) . ?
C(1) C(2) 1.554(7) . ?
C(1) C(6) 1.559(6) . ?
C(1) C(14) 1.526(6) . ?
C(1) C(15) 1.494(7) . ?
C(2) C(3) 1.517(7) . ?
C(3) C(4) 1.526(8) . ?
C(4) C(5) 1.507(7) . ?
C(5) C(6) 1.555(7) . ?
C(5) C(16) 1.510(7) . ?
C(6) C(7) 1.555(6) . ?
C(7) C(8) 1.528(7) . ?
C(8) C(9) 1.503(7) . ?
C(9) C(10) 1.379(7) . ?
C(9) C(14) 1.397(6) . ?
C(10) C(11) 1.393(7) . ?
C(11) C(12) 1.382(6) . ?
C(12) C(13) 1.392(7) . ?
C(13) C(14) 1.390(6) . ?
